data_7024558
loop_
_publ_author_name
'Lewis-Alleyne, Lesley C'
'Murphy-Jolly, Makeba B'
'Le Goff, Xavier F.'
'Caffyn, Andrew J. M.'

_publ_section_title
;
 Synthesis and complexation of heptafluoroisopropyldiphenylphosphine.
;
_journal_issue 5
_journal_name_full 'Dalton transactions (Cambridge, England : 2003)'
_journal_page_first 1198
_journal_page_last 1200
_journal_paper_doi 10.1039/b918348e
_journal_volume 39
_journal_year 2010
_chemical_formula_moiety 'C15 H10 F7 P'
_chemical_formula_sum 'C15 H10 F7 P'
_chemical_formula_weight 354.20
_chemical_name_systematic
;
?
;
_space_group_IT_number 14
_symmetry_cell_setting monoclinic
_symmetry_space_group_name_Hall '-P 2ybc'
_symmetry_space_group_name_H-M 'P 1 21/c 1'
_atom_sites_solution_hydrogens geom
_atom_sites_solution_primary direct
_atom_sites_solution_secondary difmap
_audit_creation_method SHELXL-97
_cell_angle_alpha 90.00
_cell_angle_beta 99.421(1)
_cell_angle_gamma 90.00
_cell_formula_units_Z 4
_cell_length_a 8.918(1)
_cell_length_b 26.234(1)
_cell_length_c 6.377(1)
_cell_measurement_reflns_used 22637
_cell_measurement_temperature 150.0(1)
_cell_measurement_theta_max 30.034
_cell_measurement_theta_min 0.998
_cell_volume 1471.8(3)
_computing_structure_refinement 'SHELXL-97 (Sheldrick, 1997)'
_computing_structure_solution 'SHELXS-97 (Sheldrick, 1990)'
_diffrn_ambient_temperature 150.0(1)
_diffrn_measured_fraction_theta_full 0.991
_diffrn_measured_fraction_theta_max 0.991
_diffrn_measurement_device_type KappaCCD
_diffrn_measurement_method 'phi and omega scans'
_diffrn_radiation_monochromator graphite
_diffrn_radiation_source 'fine-focus sealed tube'
_diffrn_radiation_type MoK\a
_diffrn_radiation_wavelength 0.71069
_diffrn_reflns_av_R_equivalents 0.0254
_diffrn_reflns_av_sigmaI/netI 0.0303
_diffrn_reflns_limit_h_max 12
_diffrn_reflns_limit_h_min -7
_diffrn_reflns_limit_k_max 32
_diffrn_reflns_limit_k_min -35
_diffrn_reflns_limit_l_max 8
_diffrn_reflns_limit_l_min -8
_diffrn_reflns_number 10324
_diffrn_reflns_theta_full 28.70
_diffrn_reflns_theta_max 28.70
_diffrn_reflns_theta_min 2.79
_exptl_absorpt_coefficient_mu 0.258
_exptl_absorpt_correction_T_max 0.9747
_exptl_absorpt_correction_T_min 0.9502
_exptl_absorpt_correction_type multi-scan
_exptl_crystal_colour Colorless
_exptl_crystal_density_diffrn 1.598
_exptl_crystal_density_method 'not measured'
_exptl_crystal_description Block
_exptl_crystal_F_000 712
_exptl_crystal_size_max 0.20
_exptl_crystal_size_mid 0.20
_exptl_crystal_size_min 0.10
_refine_diff_density_max 1.230
_refine_diff_density_min -0.427
_refine_diff_density_rms 0.074
_refine_ls_extinction_method none
_refine_ls_goodness_of_fit_ref 1.069
_refine_ls_hydrogen_treatment constr
_refine_ls_matrix_type full
_refine_ls_number_parameters 208
_refine_ls_number_reflns 3775
_refine_ls_number_restraints 0
_refine_ls_restrained_S_all 1.069
_refine_ls_R_factor_all 0.0722
_refine_ls_R_factor_gt 0.0611
_refine_ls_shift/su_max 0.000
_refine_ls_shift/su_mean 0.000
_refine_ls_structure_factor_coef Fsqd
_refine_ls_weighting_details 'calc w=1/[\s^2^(Fo^2^)+(0.0902P)^2^+1.5716P] where P=(Fo^2^+2Fc^2^)/3'
_refine_ls_weighting_scheme calc
_refine_ls_wR_factor_gt 0.1754
_refine_ls_wR_factor_ref 0.1839
_reflns_number_gt 3088
_reflns_number_total 3775
_reflns_threshold_expression >2sigma(I)
_cod_data_source_file b918348e.txt
_cod_data_source_block ll531
_cod_depositor_comments
;
The following automatic conversions were performed:

'_symmetry_cell_setting' value 'Monoclinic' changed to 'monoclinic'
according to /home/saulius/struct/CIF-dictionaries/cif_core.dic
dictionary named 'cif_core.dic' version 2.4.2 from 2011-04-26.

Automatic conversion script
Id: cif_fix_values 1891 2012-01-12 08:04:46Z andrius 
;
_cod_original_sg_symbol_H-M 'P21/c '
_cod_database_code 7024558

loop_
_symmetry_equiv_pos_as_xyz
'x, y, z'
'-x, y+1/2, -z+1/2'
'-x, -y, -z'
'x, -y-1/2, z-1/2'

loop_
_atom_site_label
_atom_site_type_symbol
_atom_site_fract_x
_atom_site_fract_y
_atom_site_fract_z
_atom_site_U_iso_or_equiv
_atom_site_adp_type
_atom_site_occupancy
_atom_site_symmetry_multiplicity
_atom_site_calc_flag
_atom_site_refinement_flags
P1 P 0.81268(7) -0.11021(3) 0.10285(10) 0.03323(19) Uani 1 1 d .
F1 F 0.58974(17) -0.16070(7) 0.2859(2) 0.0416(4) Uani 1 1 d .
F2 F 0.6094(2) -0.18128(8) -0.2499(3) 0.0596(5) Uani 1 1 d .
F3 F 0.7489(2) -0.21983(7) 0.0100(4) 0.0670(6) Uani 1 1 d .
F4 F 0.5069(2) -0.22358(7) -0.0251(3) 0.0509(4) Uani 1 1 d .
F5 F 0.5226(2) -0.08293(9) -0.1634(4) 0.0722(7) Uani 1 1 d .
F6 F 0.4557(2) -0.07774(9) 0.1420(4) 0.0695(6) Uani 1 1 d .
F7 F 0.36323(17) -0.13572(7) -0.0683(3) 0.0482(4) Uani 1 1 d .
C1 C 0.9443(3) -0.14939(10) 0.2863(4) 0.0325(5) Uani 1 1 d .
C2 C 0.9225(3) -0.16848(12) 0.4839(4) 0.0434(6) Uani 1 1 d .
H2 H 0.8284 -0.1631 0.5319 0.052 Uiso 1 1 calc R
C3 C 1.0377(3) -0.19532(12) 0.6105(5) 0.0451(6) Uani 1 1 d .
H3 H 1.0211 -0.2092 0.7422 0.054 Uiso 1 1 calc R
C4 C 1.1766(3) -0.20173(11) 0.5443(5) 0.0436(6) Uani 1 1 d .
H4 H 1.2561 -0.2194 0.6325 0.052 Uiso 1 1 calc R
C5 C 1.2005(3) -0.18269(11) 0.3515(5) 0.0435(6) Uani 1 1 d .
H5 H 1.2964 -0.1869 0.3074 0.052 Uiso 1 1 calc R
C6 C 1.0843(3) -0.15731(10) 0.2217(4) 0.0371(5) Uani 1 1 d .
H6 H 1.1004 -0.1452 0.0868 0.045 Uiso 1 1 calc R
C7 C 0.7884(3) -0.05374(10) 0.2634(4) 0.0360(5) Uani 1 1 d .
C8 C 0.8435(3) -0.00897(11) 0.1877(6) 0.0481(7) Uani 1 1 d .
H8 H 0.8821 -0.0091 0.0574 0.058 Uiso 1 1 calc R
C9 C 0.8422(4) 0.03647(12) 0.3034(8) 0.0658(11) Uani 1 1 d .
H9 H 0.8829 0.0668 0.2541 0.079 Uiso 1 1 calc R
C10 C 0.7815(4) 0.03690(12) 0.4890(7) 0.0619(10) Uani 1 1 d .
H10 H 0.7784 0.0678 0.5661 0.074 Uiso 1 1 calc R
C11 C 0.7259(4) -0.00715(13) 0.5620(6) 0.0580(9) Uani 1 1 d .
H11 H 0.6830 -0.0066 0.6888 0.070 Uiso 1 1 calc R
C12 C 0.7315(4) -0.05246(11) 0.4532(5) 0.0465(7) Uani 1 1 d .
H12 H 0.6960 -0.0830 0.5087 0.056 Uiso 1 1 calc R
C13 C 0.6239(3) -0.14429(9) 0.0916(4) 0.0300(5) Uani 1 1 d .
C14 C 0.6229(3) -0.19323(11) -0.0423(5) 0.0390(6) Uani 1 1 d .
C15 C 0.4906(3) -0.10979(11) -0.0050(5) 0.0393(6) Uani 1 1 d .

loop_
_atom_site_aniso_label
_atom_site_aniso_U_11
_atom_site_aniso_U_22
_atom_site_aniso_U_33
_atom_site_aniso_U_23
_atom_site_aniso_U_13
_atom_site_aniso_U_12
P1 0.0263(3) 0.0459(4) 0.0283(3) 0.0050(2) 0.0068(2) -0.0045(2)
F1 0.0346(8) 0.0640(10) 0.0274(7) 0.0039(7) 0.0087(6) -0.0132(7)
F2 0.0670(12) 0.0784(13) 0.0350(9) -0.0153(9) 0.0136(8) -0.0087(10)
F3 0.0451(10) 0.0515(11) 0.0968(17) -0.0231(11) -0.0112(10) 0.0128(8)
F4 0.0459(9) 0.0469(9) 0.0571(11) -0.0025(8) -0.0001(8) -0.0118(7)
F5 0.0435(10) 0.0917(16) 0.0804(15) 0.0508(13) 0.0066(10) 0.0093(10)
F6 0.0471(11) 0.0738(14) 0.0830(15) -0.0318(11) -0.0027(10) 0.0187(10)
F7 0.0258(7) 0.0593(10) 0.0565(10) 0.0007(8) -0.0020(7) -0.0027(7)
C1 0.0270(11) 0.0382(12) 0.0314(12) -0.0030(9) 0.0021(9) -0.0023(9)
C2 0.0311(12) 0.0636(17) 0.0362(14) 0.0032(12) 0.0077(10) 0.0035(12)
C3 0.0421(14) 0.0581(17) 0.0329(13) 0.0033(12) -0.0005(11) 0.0017(12)
C4 0.0330(12) 0.0402(13) 0.0520(16) -0.0045(12) -0.0093(11) 0.0005(10)
C5 0.0288(12) 0.0415(14) 0.0609(18) -0.0066(12) 0.0096(12) -0.0023(10)
C6 0.0330(12) 0.0391(12) 0.0411(13) -0.0041(10) 0.0115(10) -0.0064(10)
C7 0.0274(11) 0.0356(12) 0.0415(14) 0.0058(10) -0.0044(10) -0.0048(9)
C8 0.0308(13) 0.0469(15) 0.0645(19) 0.0191(14) 0.0012(12) -0.0022(11)
C9 0.0429(17) 0.0350(15) 0.111(3) 0.0221(18) -0.0126(19) -0.0060(12)
C10 0.0515(18) 0.0389(15) 0.084(3) -0.0125(16) -0.0228(18) 0.0050(13)
C11 0.066(2) 0.0492(17) 0.0527(19) -0.0125(14) -0.0071(16) 0.0017(15)
C12 0.0592(18) 0.0405(14) 0.0385(14) -0.0029(11) 0.0040(13) -0.0098(13)
C13 0.0265(10) 0.0395(12) 0.0238(10) 0.0015(9) 0.0039(8) -0.0005(9)
C14 0.0348(12) 0.0413(13) 0.0405(14) -0.0042(11) 0.0050(10) -0.0017(10)
C15 0.0275(11) 0.0430(13) 0.0459(15) -0.0008(11) 0.0014(10) -0.0002(10)

loop_
_atom_type_symbol
_atom_type_description
_atom_type_scat_dispersion_real
_atom_type_scat_dispersion_imag
_atom_type_scat_source
C C 0.0033 0.0016 'International Tables Vol C Tables 4.2.6.8 and 6.1.1.4'
H H 0.0000 0.0000 'International Tables Vol C Tables 4.2.6.8 and 6.1.1.4'
F F 0.0171 0.0103 'International Tables Vol C Tables 4.2.6.8 and 6.1.1.4'
P P 0.1023 0.0942 'International Tables Vol C Tables 4.2.6.8 and 6.1.1.4'

loop_
_geom_angle_atom_site_label_1
_geom_angle_atom_site_label_2
_geom_angle_atom_site_label_3
_geom_angle
C1 P1 C7 102.63(11)
C1 P1 C13 103.40(11)
C7 P1 C13 102.52(11)
C6 C1 C2 118.5(2)
C6 C1 P1 114.00(19)
C2 C1 P1 127.37(19)
C3 C2 C1 120.4(2)
C3 C2 H2 119.8
C1 C2 H2 119.8
C4 C3 C2 119.9(3)
C4 C3 H3 120.1
C2 C3 H3 120.1
C5 C4 C3 120.4(3)
C5 C4 H4 119.8
C3 C4 H4 119.8
C4 C5 C6 119.9(3)
C4 C5 H5 120.0
C6 C5 H5 120.0
C5 C6 C1 120.9(3)
C5 C6 H6 119.6
C1 C6 H6 119.6
C12 C7 C8 118.9(3)
C12 C7 P1 126.9(2)
C8 C7 P1 114.1(2)
C7 C8 C9 120.1(3)
C7 C8 H8 120.0
C9 C8 H8 120.0
C10 C9 C8 119.8(3)
C10 C9 H9 120.1
C8 C9 H9 120.1
C11 C10 C9 120.0(3)
C11 C10 H10 120.0
C9 C10 H10 120.0
C10 C11 C12 120.7(4)
C10 C11 H11 119.6
C12 C11 H11 119.6
C11 C12 C7 120.5(3)
C11 C12 H12 119.8
C7 C12 H12 119.8
F1 C13 C15 105.70(19)
F1 C13 C14 104.7(2)
C15 C13 C14 109.5(2)
F1 C13 P1 115.75(15)
C15 C13 P1 111.12(17)
C14 C13 P1 109.77(16)
F3 C14 F4 107.8(2)
F3 C14 F2 107.9(2)
F4 C14 F2 106.1(2)
F3 C14 C13 111.9(2)
F4 C14 C13 112.9(2)
F2 C14 C13 110.0(2)
F5 C15 F7 109.1(2)
F5 C15 F6 108.1(3)
F7 C15 F6 104.5(2)
F5 C15 C13 112.1(2)
F7 C15 C13 112.7(2)
F6 C15 C13 110.0(2)

loop_
_geom_bond_atom_site_label_1
_geom_bond_atom_site_label_2
_geom_bond_distance
P1 C1 1.831(3)
P1 C7 1.834(3)
P1 C13 1.897(2)
F1 C13 1.392(3)
F2 C14 1.346(3)
F3 C14 1.319(3)
F4 C14 1.324(3)
F5 C15 1.301(3)
F6 C15 1.333(3)
F7 C15 1.329(3)
C1 C6 1.393(3)
C1 C2 1.399(4)
C2 C3 1.390(4)
C2 H2 0.9500
C3 C4 1.383(4)
C3 H3 0.9500
C4 C5 1.375(4)
C4 H4 0.9500
C5 C6 1.386(4)
C5 H5 0.9500
C6 H6 0.9500
C7 C12 1.387(4)
C7 C8 1.390(4)
C8 C9 1.403(5)
C8 H8 0.9500
C9 C10 1.380(6)
C9 H9 0.9500
C10 C11 1.369(5)
C10 H10 0.9500
C11 C12 1.381(4)
C11 H11 0.9500
C12 H12 0.9500
C13 C15 1.541(3)
C13 C14 1.541(4)
